data_4085386
loop_
_publ_author_name
'Goldberg, Jonathan M.'
'Wong, Gene W.'
'Brastow, Kenzie E.'
'Kaminsky, Werner'
'Goldberg, Karen I.'
'Heinekey, D. Michael'

_publ_section_title
;
 The Importance of Steric Factors in Iridium Pincer Complexes
;
_journal_issue 4
_journal_name_full Organometallics
_journal_page_first 753
_journal_paper_doi 10.1021/om501166w
_journal_volume 34
_journal_year 2015
_chemical_formula_moiety 'C27 H43 Ir O7 P2'
_chemical_formula_sum 'C27 H43 Ir O7 P2'
_chemical_formula_weight 733.75
_chemical_name_common complex_9
_chemical_name_systematic
;
 (COOMe)2(tBu)4(POCOP)Ir(CO)
;
_space_group_IT_number 14
_symmetry_cell_setting monoclinic
_symmetry_Int_Tables_number 14
_symmetry_space_group_name_Hall '-P 2ybc'
_symmetry_space_group_name_H-M 'P 1 21/c 1'
_atom_sites_solution_hydrogens geom
_atom_sites_solution_primary direct
_atom_sites_solution_secondary difmap
_audit_conform_dict_location ftp://ftp.iucr.org/pub/cif_core.dic
_audit_conform_dict_name cif_core.dic
_audit_conform_dict_version 2.4
_audit_creation_date 2014-02-03T11:18:55-00:00
_audit_creation_method 'WinGX routine CIF_UPDATE'
_cell_angle_alpha 90
_cell_angle_beta 107.356(3)
_cell_angle_gamma 90
_cell_formula_units_Z 4
_cell_length_a 8.1769(6)
_cell_length_b 33.692(2)
_cell_length_c 11.5909(8)
_cell_measurement_reflns_used 1445
_cell_measurement_temperature 100(2)
_cell_measurement_theta_max 20
_cell_measurement_theta_min 3
_cell_volume 3047.9(4)
_computing_cell_refinement 'SAINT (Bruker, 2007)'
_computing_data_collection 'APEX2 (Bruker, 2007)'
_computing_data_reduction 'SAINT (Bruker, 2007)'
_computing_molecular_graphics 'ORTEP-3 for Windows (Farrugia, 1997)'
_computing_publication_material 'SHELXL-97 (Sheldrick, 1997)'
_computing_structure_refinement 'SHELXL-97 (Sheldrick, 2008)'
_computing_structure_solution 'SHELXS97 (Sheldrick, 1997)'
_diffrn_ambient_temperature 100(2)
_diffrn_measured_fraction_theta_full 1
_diffrn_measured_fraction_theta_max 0.996
_diffrn_measurement_device_type 'Bruker APEXII CCD area-detector'
_diffrn_measurement_method '\f and \w scans'
_diffrn_radiation_monochromator graphite
_diffrn_radiation_type MoK\a
_diffrn_radiation_wavelength 0.71073
_diffrn_reflns_av_R_equivalents 0.0577
_diffrn_reflns_av_unetI/netI 0.0258
_diffrn_reflns_limit_h_max 11
_diffrn_reflns_limit_h_min -11
_diffrn_reflns_limit_k_max 48
_diffrn_reflns_limit_k_min -48
_diffrn_reflns_limit_l_max 16
_diffrn_reflns_limit_l_min -16
_diffrn_reflns_number 148583
_diffrn_reflns_theta_full 25
_diffrn_reflns_theta_max 30.56
_diffrn_reflns_theta_min 2.2
_diffrn_source 'fine-focus sealed tube'
_exptl_absorpt_coefficient_mu 4.526
_exptl_absorpt_correction_T_max 0.9149
_exptl_absorpt_correction_T_min 0.3438
_exptl_absorpt_correction_type multi-scan
_exptl_absorpt_process_details '(SADABS; Bruker, 2007)'
_exptl_crystal_colour yellow
_exptl_crystal_density_diffrn 1.599
_exptl_crystal_density_method 'not measured'
_exptl_crystal_description piece
_exptl_crystal_F_000 1472
_exptl_crystal_size_max 0.3
_exptl_crystal_size_mid 0.18
_exptl_crystal_size_min 0.02
_refine_diff_density_max 1.177
_refine_diff_density_min -2.299
_refine_diff_density_rms 0.106
_refine_ls_extinction_method none
_refine_ls_goodness_of_fit_ref 1.122
_refine_ls_hydrogen_treatment constr
_refine_ls_matrix_type full
_refine_ls_number_parameters 368
_refine_ls_number_reflns 9328
_refine_ls_number_restraints 15
_refine_ls_restrained_S_all 1.122
_refine_ls_R_factor_all 0.0324
_refine_ls_R_factor_gt 0.026
_refine_ls_shift/su_max 0.001
_refine_ls_shift/su_mean 0
_refine_ls_structure_factor_coef Fsqd
_refine_ls_weighting_details 'calc w=1/[\s^2^(Fo^2^)+(0.0168P)^2^+4.8263P] where P=(Fo^2^+2Fc^2^)/3'
_refine_ls_weighting_scheme calc
_refine_ls_wR_factor_gt 0.0528
_refine_ls_wR_factor_ref 0.0553
_reflns_number_gt 8338
_reflns_number_total 9328
_reflns_threshold_expression >2\s(I)
_cod_data_source_file om501166w_si_002.cif
_cod_data_source_block Complex_9
_cod_depositor_comments
;
The following automatic conversions were performed:

'_symmetry_cell_setting' value 'Monoclinic' changed to 'monoclinic'
according to
/usr/data/users/saulius/crontab/automatic-downloads/rss-feeds/ACS/lib/dictionaries/cif_core.dic
dictionary named 'cif_core.dic' version 2.4.2 from 2011-04-26.

Automatic conversion script
Id: cif_fix_values 3008 2015-01-20 13:52:24Z robertas 

 Adding full bibliography for 4085383--4085390.cif.
;
_cod_original_cell_volume 3047.8(4)
_cod_original_sg_symbol_H-M 'P 21/c'
_cod_database_code 4085386

loop_
_symmetry_equiv_pos_as_xyz
'x, y, z'
'-x, y+1/2, -z+1/2'
'-x, -y, -z'
'x, -y-1/2, z-1/2'

loop_
_atom_site_label
_atom_site_type_symbol
_atom_site_fract_x
_atom_site_fract_y
_atom_site_fract_z
_atom_site_U_iso_or_equiv
_atom_site_adp_type
_atom_site_occupancy
_atom_site_symmetry_multiplicity
_atom_site_calc_flag
_atom_site_refinement_flags
_atom_site_disorder_assembly
_atom_site_disorder_group
C1 C 0.3957(3) 0.10844(7) 0.4233(2) 0.0154(4) Uani 1 1 d . A .
C2 C 0.5395(3) 0.10063(7) 0.5211(2) 0.0161(4) Uani 1 1 d . . .
C3 C 0.3479(3) 0.07959(7) 0.3325(2) 0.0182(5) Uani 1 1 d . A .
C4 C 0.6374(3) 0.06591(7) 0.5303(3) 0.0200(5) Uani 1 1 d . . .
C5 C 0.4399(4) 0.04422(7) 0.3366(3) 0.0222(5) Uani 1 1 d . . .
C6 C 0.5836(3) 0.03840(7) 0.4362(3) 0.0218(5) Uani 1 1 d . A .
H6 H 0.6479 0.0147 0.4403 0.026 Uiso 1 1 calc R . .
C7 C 0.7970(4) 0.05958(8) 0.6306(3) 0.0295(6) Uani 1 1 d D . .
C8 C 1.0543(4) 0.02324(11) 0.6967(5) 0.0576(12) Uani 1 1 d D . .
H8A H 1.1229 0.0476 0.7072 0.086 Uiso 1 1 calc R . .
H8B H 1.1151 0.0017 0.67 0.086 Uiso 1 1 calc R . .
H8C H 1.0357 0.016 0.7737 0.086 Uiso 1 1 calc R . .
C12 C 0.6311(3) 0.20779(8) 0.6004(3) 0.0225(5) Uani 1 1 d . . .
C13 C 0.7909(5) 0.20361(13) 0.7088(4) 0.0524(11) Uani 1 1 d . . .
H13A H 0.8322 0.1762 0.714 0.079 Uiso 1 1 calc R . .
H13B H 0.7629 0.2104 0.7829 0.079 Uiso 1 1 calc R . .
H13C H 0.8803 0.2215 0.699 0.079 Uiso 1 1 calc R . .
C14 C 0.6831(5) 0.20235(12) 0.4854(3) 0.0465(9) Uani 1 1 d . . .
H14A H 0.7681 0.2225 0.4824 0.07 Uiso 1 1 calc R . .
H14B H 0.5819 0.2052 0.4147 0.07 Uiso 1 1 calc R . .
H14C H 0.7326 0.1759 0.4853 0.07 Uiso 1 1 calc R . .
C15 C 0.5509(5) 0.24883(9) 0.5975(4) 0.0474(10) Uani 1 1 d . . .
H15A H 0.6324 0.2691 0.5891 0.071 Uiso 1 1 calc R . .
H15B H 0.5223 0.2532 0.6728 0.071 Uiso 1 1 calc R . .
H15C H 0.4464 0.2505 0.5289 0.071 Uiso 1 1 calc R . .
C16 C 0.3931(4) 0.16519(9) 0.7282(2) 0.0236(5) Uani 1 1 d . . .
C17 C 0.5397(4) 0.15987(12) 0.8452(3) 0.0418(9) Uani 1 1 d . . .
H17A H 0.4928 0.1523 0.9107 0.063 Uiso 1 1 calc R . .
H17B H 0.6029 0.1849 0.8659 0.063 Uiso 1 1 calc R . .
H17C H 0.6172 0.139 0.834 0.063 Uiso 1 1 calc R . .
C18 C 0.2784(6) 0.12800(13) 0.7066(3) 0.0515(11) Uani 1 1 d . . .
H18A H 0.3459 0.1047 0.6984 0.077 Uiso 1 1 calc R . .
H18B H 0.183 0.1314 0.6325 0.077 Uiso 1 1 calc R . .
H18C H 0.2332 0.1242 0.7752 0.077 Uiso 1 1 calc R . .
C19 C 0.2866(5) 0.20182(12) 0.7382(3) 0.0440(9) Uani 1 1 d . . .
H19A H 0.2002 0.2066 0.6603 0.066 Uiso 1 1 calc R . .
H19B H 0.362 0.225 0.7603 0.066 Uiso 1 1 calc R . .
H19C H 0.2296 0.1972 0.8003 0.066 Uiso 1 1 calc R . .
C20 C 0.1013(4) 0.15088(8) 0.0938(2) 0.0224(5) Uani 1 1 d . . .
C21 C 0.0338(4) 0.12308(10) -0.0146(3) 0.0300(6) Uani 1 1 d . . .
H21A H -0.0891 0.1187 -0.0292 0.045 Uiso 1 1 calc R . .
H21B H 0.0944 0.0976 0.0024 0.045 Uiso 1 1 calc R . .
H21C H 0.0532 0.1351 -0.0864 0.045 Uiso 1 1 calc R . .
C22 C -0.0027(7) 0.18918(11) 0.0735(3) 0.0612(13) Uani 1 1 d . . .
H22A H 0.0069 0.2024 0.0005 0.092 Uiso 1 1 calc R . .
H22B H 0.0413 0.2067 0.1433 0.092 Uiso 1 1 calc R . .
H22C H -0.1232 0.183 0.0636 0.092 Uiso 1 1 calc R . .
C23 C 0.2885(5) 0.16046(14) 0.1069(3) 0.0521(11) Uani 1 1 d . . .
H23A H 0.2967 0.1729 0.0324 0.078 Uiso 1 1 calc R . .
H23B H 0.3559 0.1359 0.1218 0.078 Uiso 1 1 calc R . .
H23C H 0.333 0.1787 0.1748 0.078 Uiso 1 1 calc R . .
C24 C -0.1045(4) 0.10897(10) 0.2453(3) 0.0293(6) Uani 1 1 d . . .
C25 C -0.1841(4) 0.07861(10) 0.1473(3) 0.0331(7) Uani 1 1 d . . .
H25A H -0.0972 0.0591 0.143 0.05 Uiso 1 1 calc R . .
H25B H -0.2275 0.0921 0.0692 0.05 Uiso 1 1 calc R . .
H25C H -0.2788 0.0651 0.1665 0.05 Uiso 1 1 calc R . .
C26 C -0.2319(5) 0.14307(14) 0.2386(5) 0.0667(15) Uani 1 1 d . . .
H26A H -0.2735 0.1529 0.1554 0.1 Uiso 1 1 calc R . .
H26B H -0.1746 0.1646 0.2922 0.1 Uiso 1 1 calc R . .
H26C H -0.3289 0.1334 0.2639 0.1 Uiso 1 1 calc R . .
C27 C -0.0628(6) 0.08870(16) 0.3688(3) 0.0663(15) Uani 1 1 d . . .
H27A H -0.1659 0.0757 0.3771 0.099 Uiso 1 1 calc R . .
H27B H -0.023 0.1086 0.4327 0.099 Uiso 1 1 calc R . .
H27C H 0.0272 0.0688 0.3757 0.099 Uiso 1 1 calc R . .
O1 O 0.5892(2) 0.12890(5) 0.61038(16) 0.0192(4) Uani 1 1 d . . .
O2 O 0.2076(2) 0.08720(5) 0.23471(16) 0.0222(4) Uani 1 1 d . . .
O3 O 0.0631(3) 0.23688(7) 0.3943(2) 0.0393(6) Uani 1 1 d . . .
O4 O 0.8423(4) 0.07857(8) 0.7224(3) 0.0626(9) Uani 1 1 d D . .
O5 O 0.8909(3) 0.02983(6) 0.6068(2) 0.0366(5) Uani 1 1 d D . .
P1 P 0.46591(8) 0.168937(18) 0.59120(6) 0.01492(11) Uani 1 1 d . A .
P2 P 0.10475(8) 0.129074(19) 0.24066(6) 0.01556(12) Uani 1 1 d . A .
Ir1 Ir 0.260431(11) 0.160428(3) 0.411843(8) 0.01332(3) Uani 1 1 d . . .
C9 C 0.411(5) 0.0119(10) 0.249(3) 0.029(4) Uani 0.501(8) 1 d PD A 1
O7 O 0.252(5) 0.0128(14) 0.174(4) 0.037(5) Uani 0.501(8) 1 d PD A 1
O8 O 0.521(7) -0.010(2) 0.238(6) 0.045(4) Uani 0.501(8) 1 d PD A 1
C10 C 0.2165(10) -0.0163(2) 0.0781(6) 0.044(2) Uani 0.501(8) 1 d PD A 1
H10A H 0.2979 -0.013 0.0317 0.066 Uiso 0.501(8) 1 calc PR A 1
H10B H 0.0995 -0.0125 0.0247 0.066 Uiso 0.501(8) 1 calc PR A 1
H10C H 0.2277 -0.043 0.113 0.066 Uiso 0.501(8) 1 calc PR A 1
C9B C 0.379(5) 0.0157(10) 0.229(3) 0.029(4) Uani 0.499(8) 1 d PD A 2
O7B O 0.500(7) -0.012(2) 0.234(6) 0.045(4) Uani 0.499(8) 1 d PD A 2
O8B O 0.242(5) 0.0152(14) 0.152(4) 0.037(5) Uani 0.499(8) 1 d PD A 2
C10B C 0.4617(10) -0.0384(2) 0.1324(7) 0.043(2) Uani 0.499(8) 1 d PD A 2
H10D H 0.371 -0.0567 0.1372 0.064 Uiso 0.499(8) 1 calc PR A 2
H10E H 0.5648 -0.0535 0.1339 0.064 Uiso 0.499(8) 1 calc PR A 2
H10F H 0.4232 -0.0231 0.0571 0.064 Uiso 0.499(8) 1 calc PR A 2
C11 C 0.1385(3) 0.20771(8) 0.4013(2) 0.0226(5) Uani 1 1 d . A .

loop_
_atom_site_aniso_label
_atom_site_aniso_U_11
_atom_site_aniso_U_22
_atom_site_aniso_U_33
_atom_site_aniso_U_23
_atom_site_aniso_U_13
_atom_site_aniso_U_12
C1 0.0154(11) 0.0159(10) 0.0155(11) -0.0007(8) 0.0055(9) -0.0008(8)
C2 0.0143(10) 0.0171(11) 0.0170(12) 0.0003(9) 0.0046(9) -0.0004(8)
C3 0.0184(11) 0.0180(11) 0.0186(12) -0.0019(9) 0.0061(9) -0.0026(9)
C4 0.0160(11) 0.0168(11) 0.0275(14) 0.0047(10) 0.0068(10) 0.0021(9)
C5 0.0247(13) 0.0168(11) 0.0277(14) -0.0037(10) 0.0118(11) -0.0019(10)
C6 0.0214(12) 0.0142(11) 0.0329(15) 0.0000(10) 0.0129(11) 0.0015(9)
C7 0.0209(13) 0.0189(12) 0.0426(18) 0.0058(12) 0.0001(12) 0.0024(10)
C8 0.0257(16) 0.0341(18) 0.099(3) 0.020(2) -0.0028(19) 0.0107(14)
C12 0.0201(12) 0.0223(12) 0.0233(13) -0.0044(10) 0.0037(10) -0.0040(10)
C13 0.0329(18) 0.059(2) 0.049(2) 0.0077(18) -0.0141(16) -0.0229(17)
C14 0.046(2) 0.056(2) 0.047(2) -0.0162(18) 0.0291(18) -0.0285(18)
C15 0.041(2) 0.0216(14) 0.082(3) -0.0065(16) 0.022(2) -0.0063(14)
C16 0.0244(13) 0.0348(15) 0.0120(12) 0.0001(10) 0.0063(10) 0.0060(11)
C17 0.0305(16) 0.075(3) 0.0155(14) 0.0026(15) 0.0007(12) 0.0127(16)
C18 0.064(3) 0.067(3) 0.0328(19) -0.0071(17) 0.0295(19) -0.029(2)
C19 0.046(2) 0.063(2) 0.0291(17) 0.0034(16) 0.0206(15) 0.0244(18)
C20 0.0262(13) 0.0258(13) 0.0141(12) 0.0010(10) 0.0045(10) -0.0044(10)
C21 0.0335(16) 0.0402(17) 0.0151(13) -0.0030(12) 0.0052(11) -0.0050(13)
C22 0.114(4) 0.040(2) 0.0222(18) 0.0097(15) 0.010(2) 0.029(2)
C23 0.047(2) 0.081(3) 0.0256(17) 0.0013(17) 0.0064(15) -0.038(2)
C24 0.0209(13) 0.0447(17) 0.0227(14) -0.0101(12) 0.0074(11) -0.0147(12)
C25 0.0286(15) 0.0415(17) 0.0267(15) -0.0078(13) 0.0045(12) -0.0183(13)
C26 0.0213(16) 0.079(3) 0.103(4) -0.051(3) 0.023(2) -0.0127(18)
C27 0.057(3) 0.117(4) 0.0241(18) -0.001(2) 0.0105(17) -0.062(3)
O1 0.0160(8) 0.0199(8) 0.0180(9) -0.0020(7) -0.0007(7) 0.0031(7)
O2 0.0258(10) 0.0201(9) 0.0166(9) -0.0047(7) -0.0001(7) 0.0012(7)
O3 0.0451(14) 0.0304(11) 0.0372(13) 0.0006(10) 0.0042(11) 0.0195(10)
O4 0.0516(17) 0.0375(14) 0.0656(19) -0.0154(13) -0.0332(14) 0.0216(12)
O5 0.0240(10) 0.0287(11) 0.0549(15) 0.0132(10) 0.0086(10) 0.0129(9)
P1 0.0132(3) 0.0177(3) 0.0124(3) -0.0021(2) 0.0015(2) 0.0004(2)
P2 0.0140(3) 0.0204(3) 0.0114(3) -0.0016(2) 0.0024(2) -0.0029(2)
Ir1 0.01223(4) 0.01541(4) 0.01109(4) -0.00118(3) 0.00160(3) 0.00047(3)
C9 0.035(11) 0.020(5) 0.034(8) -0.009(6) 0.012(6) -0.001(5)
O7 0.036(4) 0.029(4) 0.036(11) -0.015(8) -0.003(5) 0.003(2)
O8 0.031(10) 0.041(4) 0.055(3) -0.0303(14) 0.000(5) 0.008(8)
C10 0.054(5) 0.038(4) 0.029(4) -0.021(3) -0.005(3) 0.004(3)
C9B 0.035(11) 0.020(5) 0.034(8) -0.009(6) 0.012(6) -0.001(5)
O7B 0.031(10) 0.041(4) 0.055(3) -0.0303(14) 0.000(5) 0.008(8)
O8B 0.036(4) 0.029(4) 0.036(11) -0.015(8) -0.003(5) 0.003(2)
C10B 0.046(4) 0.029(3) 0.046(4) -0.017(3) 0.003(3) 0.009(3)
C11 0.0199(12) 0.0284(13) 0.0167(12) -0.0012(10) 0.0014(10) 0.0027(10)

loop_
_atom_type_symbol
_atom_type_description
_atom_type_scat_dispersion_real
_atom_type_scat_dispersion_imag
_atom_type_scat_source
C C 0.0033 0.0016 'International Tables Vol C Tables 4.2.6.8 and 6.1.1.4'
H H 0 0 'International Tables Vol C Tables 4.2.6.8 and 6.1.1.4'
O O 0.0106 0.006 'International Tables Vol C Tables 4.2.6.8 and 6.1.1.4'
P P 0.1023 0.0942 'International Tables Vol C Tables 4.2.6.8 and 6.1.1.4'
Ir Ir -1.4442 7.9887 'International Tables Vol C Tables 4.2.6.8 and 6.1.1.4'

loop_
_geom_angle_atom_site_label_1
_geom_angle_atom_site_label_2
_geom_angle_atom_site_label_3
_geom_angle
C2 C1 C3 117.3(2)
C2 C1 Ir1 121.41(17)
C3 C1 Ir1 121.26(18)
O1 C2 C1 118.0(2)
O1 C2 C4 119.1(2)
C1 C2 C4 122.9(2)
O2 C3 C1 117.9(2)
O2 C3 C5 119.6(2)
C1 C3 C5 122.5(2)
C6 C4 C2 117.0(2)
C6 C4 C7 121.0(2)
C2 C4 C7 121.9(2)
C6 C5 C3 117.3(2)
C6 C5 C9 113.2(10)
C3 C5 C9 129.5(11)
C6 C5 C9B 125.1(10)
C3 C5 C9B 117.6(10)
C9 C5 C9B 12(2)
C5 C6 C4 123.0(2)
C5 C6 H6 118.5
C4 C6 H6 118.5
O4 C7 O5 122.4(3)
O4 C7 C4 125.8(3)
O5 C7 C4 111.8(3)
O5 C8 H8A 109.5
O5 C8 H8B 109.5
H8A C8 H8B 109.5
O5 C8 H8C 109.5
H8A C8 H8C 109.5
H8B C8 H8C 109.5
C13 C12 C15 111.0(3)
C13 C12 C14 108.3(3)
C15 C12 C14 108.6(3)
C13 C12 P1 114.3(2)
C15 C12 P1 109.6(2)
C14 C12 P1 104.58(19)
C12 C13 H13A 109.5
C12 C13 H13B 109.5
H13A C13 H13B 109.5
C12 C13 H13C 109.5
H13A C13 H13C 109.5
H13B C13 H13C 109.5
C12 C14 H14A 109.5
C12 C14 H14B 109.5
H14A C14 H14B 109.5
C12 C14 H14C 109.5
H14A C14 H14C 109.5
H14B C14 H14C 109.5
C12 C15 H15A 109.5
C12 C15 H15B 109.5
H15A C15 H15B 109.5
C12 C15 H15C 109.5
H15A C15 H15C 109.5
H15B C15 H15C 109.5
C17 C16 C19 109.9(3)
C17 C16 C18 109.1(3)
C19 C16 C18 109.6(3)
C17 C16 P1 113.6(2)
C19 C16 P1 110.1(2)
C18 C16 P1 104.54(19)
C16 C17 H17A 109.5
C16 C17 H17B 109.5
H17A C17 H17B 109.5
C16 C17 H17C 109.5
H17A C17 H17C 109.5
H17B C17 H17C 109.5
C16 C18 H18A 109.5
C16 C18 H18B 109.5
H18A C18 H18B 109.5
C16 C18 H18C 109.5
H18A C18 H18C 109.5
H18B C18 H18C 109.5
C16 C19 H19A 109.5
C16 C19 H19B 109.5
H19A C19 H19B 109.5
C16 C19 H19C 109.5
H19A C19 H19C 109.5
H19B C19 H19C 109.5
C22 C20 C23 109.4(3)
C22 C20 C21 110.1(3)
C23 C20 C21 108.4(3)
C22 C20 P2 109.5(2)
C23 C20 P2 104.7(2)
C21 C20 P2 114.57(19)
C20 C21 H21A 109.5
C20 C21 H21B 109.5
H21A C21 H21B 109.5
C20 C21 H21C 109.5
H21A C21 H21C 109.5
H21B C21 H21C 109.5
C20 C22 H22A 109.5
C20 C22 H22B 109.5
H22A C22 H22B 109.5
C20 C22 H22C 109.5
H22A C22 H22C 109.5
H22B C22 H22C 109.5
C20 C23 H23A 109.5
C20 C23 H23B 109.5
H23A C23 H23B 109.5
C20 C23 H23C 109.5
H23A C23 H23C 109.5
H23B C23 H23C 109.5
C25 C24 C27 108.9(3)
C25 C24 C26 109.4(3)
C27 C24 C26 109.8(3)
C25 C24 P2 114.6(2)
C27 C24 P2 103.9(2)
C26 C24 P2 110.0(2)
C24 C25 H25A 109.5
C24 C25 H25B 109.5
H25A C25 H25B 109.5
C24 C25 H25C 109.5
H25A C25 H25C 109.5
H25B C25 H25C 109.5
C24 C26 H26A 109.5
C24 C26 H26B 109.5
H26A C26 H26B 109.5
C24 C26 H26C 109.5
H26A C26 H26C 109.5
H26B C26 H26C 109.5
C24 C27 H27A 109.5
C24 C27 H27B 109.5
H27A C27 H27B 109.5
C24 C27 H27C 109.5
H27A C27 H27C 109.5
H27B C27 H27C 109.5
C2 O1 P1 115.53(15)
C3 O2 P2 115.72(16)
C7 O5 C8 115.5(3)
O1 P1 C16 99.61(11)
O1 P1 C12 99.37(11)
C16 P1 C12 114.24(13)
O1 P1 Ir1 105.93(7)
C16 P1 Ir1 115.85(9)
C12 P1 Ir1 117.91(9)
O2 P2 C20 99.74(11)
O2 P2 C24 100.04(13)
C20 P2 C24 114.27(13)
O2 P2 Ir1 105.87(7)
C20 P2 Ir1 118.06(9)
C24 P2 Ir1 115.19(9)
C11 Ir1 C1 179.74(11)
C11 Ir1 P1 100.82(8)
C1 Ir1 P1 79.10(7)
C11 Ir1 P2 100.98(8)
C1 Ir1 P2 79.10(7)
P1 Ir1 P2 158.10(2)
O8 C9 O7 124.3(17)
O8 C9 C5 124(2)
O7 C9 C5 111.1(17)
C9 O7 C10 115(2)
O8B C9B O7B 122.4(17)
O8B C9B C5 128.0(18)
O7B C9B C5 109.5(16)
C9B O7B C10B 114(2)
O7B C10B H10D 109.5
O7B C10B H10E 109.5
H10D C10B H10E 109.5
O7B C10B H10F 109.5
H10D C10B H10F 109.5
H10E C10B H10F 109.5
O3 C11 Ir1 179.7(3)

loop_
_geom_bond_atom_site_label_1
_geom_bond_atom_site_label_2
_geom_bond_distance
C1 C2 1.393(3)
C1 C3 1.400(3)
C1 Ir1 2.054(2)
C2 O1 1.375(3)
C2 C4 1.403(3)
C3 O2 1.375(3)
C3 C5 1.403(4)
C4 C6 1.399(4)
C4 C7 1.482(4)
C5 C6 1.393(4)
C5 C9 1.462(18)
C5 C9B 1.535(18)
C6 H6 0.95
C7 O4 1.201(4)
C7 O5 1.340(4)
C8 O5 1.446(4)
C8 H8A 0.98
C8 H8B 0.98
C8 H8C 0.98
C12 C13 1.525(4)
C12 C15 1.526(4)
C12 C14 1.526(4)
C12 P1 1.861(3)
C13 H13A 0.98
C13 H13B 0.98
C13 H13C 0.98
C14 H14A 0.98
C14 H14B 0.98
C14 H14C 0.98
C15 H15A 0.98
C15 H15B 0.98
C15 H15C 0.98
C16 C17 1.529(4)
C16 C19 1.535(4)
C16 C18 1.540(5)
C16 P1 1.859(3)
C17 H17A 0.98
C17 H17B 0.98
C17 H17C 0.98
C18 H18A 0.98
C18 H18B 0.98
C18 H18C 0.98
C19 H19A 0.98
C19 H19B 0.98
C19 H19C 0.98
C20 C22 1.524(5)
C20 C23 1.527(5)
C20 C21 1.532(4)
C20 P2 1.847(3)
C21 H21A 0.98
C21 H21B 0.98
C21 H21C 0.98
C22 H22A 0.98
C22 H22B 0.98
C22 H22C 0.98
C23 H23A 0.98
C23 H23B 0.98
C23 H23C 0.98
C24 C25 1.523(4)
C24 C27 1.530(5)
C24 C26 1.537(5)
C24 P2 1.855(3)
C25 H25A 0.98
C25 H25B 0.98
C25 H25C 0.98
C26 H26A 0.98
C26 H26B 0.98
C26 H26C 0.98
C27 H27A 0.98
C27 H27B 0.98
C27 H27C 0.98
O1 P1 1.6589(18)
O2 P2 1.6545(19)
O3 C11 1.151(3)
P1 Ir1 2.2679(6)
P2 Ir1 2.2730(6)
Ir1 C11 1.864(3)
C9 O8 1.204(16)
C9 O7 1.330(15)
O7 C10 1.44(2)
C10 H10A 0.98
C10 H10B 0.98
C10 H10C 0.98
C9B O8B 1.202(15)
C9B O7B 1.341(17)
O7B C10B 1.44(2)
C10B H10D 0.98
C10B H10E 0.98
C10B H10F 0.98
